data_1556072
loop_
_publ_author_name
'Mellerup, Soren K.'
'H\"afele, Lisa'
'Lorbach, Andreas'
'Wang, Xiang'
'Wang, Suning'

_publ_section_title
;
 Triplet Energy and \p-Conjugation Effects on Photoisomerization of Chiral
 N,C-Chelate Organoborons with PAH Substituents.
;
_journal_issue 14
_journal_name_full 'Organic letters'
_journal_page_first 3851
_journal_page_last 3854
_journal_paper_doi 10.1021/acs.orglett.7b01724
_journal_volume 19
_journal_year 2017
_chemical_formula_sum 'C30 H26 B N'
_chemical_formula_weight 411.33
_space_group_crystal_system monoclinic
_space_group_IT_number 14
_space_group_name_Hall '-P 2yn'
_space_group_name_H-M_alt 'P 1 21/n 1'
_atom_sites_solution_hydrogens geom
_audit_creation_method SHELXL-2014/7
_cell_angle_alpha 90
_cell_angle_beta 100.6638(17)
_cell_angle_gamma 90
_cell_formula_units_Z 4
_cell_length_a 9.1115(5)
_cell_length_b 14.7945(9)
_cell_length_c 16.9449(11)
_cell_measurement_reflns_used 4855
_cell_measurement_temperature 293(2)
_cell_measurement_theta_max 26.93
_cell_measurement_theta_min 2.37
_cell_volume 2244.7(2)
_computing_cell_refinement 'Bruker SAINT'
_computing_data_collection 'Bruker APEX2'
_computing_data_reduction 'Bruker SAINT'
_computing_molecular_graphics 'Bruker SHELXTL'
_computing_publication_material 'Bruker SHELXTL'
_computing_structure_refinement 'SHELXL-2014/7 (Sheldrick, 2014)'
_computing_structure_solution 'SHELXS-97 (Sheldrick 2008)'
_diffrn_ambient_temperature 293(2)
_diffrn_measured_fraction_theta_full 0.998
_diffrn_measured_fraction_theta_max 0.997
_diffrn_measurement_device_type 'Bruker APEX-II CCD'
_diffrn_measurement_method '\f and \w scans'
_diffrn_radiation_type MoK\a
_diffrn_radiation_wavelength 0.71073
_diffrn_reflns_av_R_equivalents 0.0953
_diffrn_reflns_av_unetI/netI 0.0538
_diffrn_reflns_Laue_measured_fraction_full 0.998
_diffrn_reflns_Laue_measured_fraction_max 0.997
_diffrn_reflns_limit_h_max 12
_diffrn_reflns_limit_h_min -12
_diffrn_reflns_limit_k_max 19
_diffrn_reflns_limit_k_min -19
_diffrn_reflns_limit_l_max 22
_diffrn_reflns_limit_l_min -22
_diffrn_reflns_number 45477
_diffrn_reflns_point_group_measured_fraction_full 0.998
_diffrn_reflns_point_group_measured_fraction_max 0.997
_diffrn_reflns_theta_full 25.242
_diffrn_reflns_theta_max 28.330
_diffrn_reflns_theta_min 2.659
_exptl_absorpt_coefficient_mu 0.069
_exptl_absorpt_correction_T_max 0.997
_exptl_absorpt_correction_T_min 0.992
_exptl_absorpt_correction_type multi-scan
_exptl_crystal_colour Yellow
_exptl_crystal_density_diffrn 1.217
_exptl_crystal_description Plate
_exptl_crystal_F_000 872
_exptl_crystal_size_max 0.120
_exptl_crystal_size_mid 0.050
_exptl_crystal_size_min 0.050
_refine_diff_density_max 0.228
_refine_diff_density_min -0.250
_refine_diff_density_rms 0.047
_refine_ls_extinction_method none
_refine_ls_goodness_of_fit_ref 1.052
_refine_ls_hydrogen_treatment constr
_refine_ls_matrix_type full
_refine_ls_number_parameters 292
_refine_ls_number_reflns 5586
_refine_ls_number_restraints 0
_refine_ls_restrained_S_all 1.052
_refine_ls_R_factor_all 0.1071
_refine_ls_R_factor_gt 0.0526
_refine_ls_shift/su_max 0.000
_refine_ls_shift/su_mean 0.000
_refine_ls_structure_factor_coef Fsqd
_refine_ls_weighting_details 'w=1/[\s^2^(Fo^2^)+(0.0470P)^2^+1.2000P] where P=(Fo^2^+2Fc^2^)/3'
_refine_ls_weighting_scheme calc
_refine_ls_wR_factor_gt 0.1136
_refine_ls_wR_factor_ref 0.1490
_reflns_Friedel_coverage 0.000
_reflns_number_gt 3419
_reflns_number_total 5586
_reflns_threshold_expression 'I > 2\s(I)'
_cod_data_source_file ol7b01724_si_002.cif
_cod_data_source_block lisa1_Compound1b
_cod_original_sg_symbol_H-M 'P 21/n'
_cod_database_code 1556072
_shelx_shelxl_version_number 2014/7
_shelx_space_group_comment
; 
The symmetry employed for this shelxl refinement is uniquely defined 
by the following loop, which should always be used as a source of 
symmetry information in preference to the above space-group names. 
They are only intended as comments. 
;
_shelx_estimated_absorpt_t_min 0.992
_shelx_estimated_absorpt_t_max 0.997

loop_
_space_group_symop_operation_xyz
'x, y, z'
'-x+1/2, y+1/2, -z+1/2'
'-x, -y, -z'
'x-1/2, -y-1/2, z-1/2'

loop_
_atom_site_label
_atom_site_type_symbol
_atom_site_fract_x
_atom_site_fract_y
_atom_site_fract_z
_atom_site_U_iso_or_equiv
_atom_site_adp_type
_atom_site_occupancy
_atom_site_site_symmetry_order
_atom_site_calc_flag
_atom_site_refinement_flags_posn
_atom_site_refinement_flags_adp
B1 B 0.5874(2) 0.25971(14) 0.45583(12) 0.0277(4) Uani 1 1 d . .
N1 N 0.74303(16) 0.24598(10) 0.46071(9) 0.0278(3) Uani 1 1 d . .
C1 C 0.6314(2) 0.25800(13) 0.28167(11) 0.0317(4) Uani 1 1 d . .
C2 C 0.5870(2) 0.21038(15) 0.21003(12) 0.0388(5) Uani 1 1 d . .
H2A H 0.4905 0.2180 0.1812 0.047 Uiso 1 1 calc R U
C3 C 0.6829(2) 0.15244(15) 0.18107(12) 0.0412(5) Uani 1 1 d . .
H3A H 0.6506 0.1212 0.1334 0.049 Uiso 1 1 calc R U
C4 C 0.8268(2) 0.14077(15) 0.22268(12) 0.0396(5) Uani 1 1 d . .
H4A H 0.8916 0.1016 0.2032 0.048 Uiso 1 1 calc R U
C5 C 0.8744(2) 0.18760(14) 0.29357(12) 0.0351(4) Uani 1 1 d . .
H5A H 0.9715 0.1798 0.3215 0.042 Uiso 1 1 calc R U
C6 C 0.7784(2) 0.24625(13) 0.32353(11) 0.0306(4) Uani 1 1 d . .
C7 C 0.82297(19) 0.29372(13) 0.40331(11) 0.0302(4) Uani 1 1 d . .
H7A H 0.7840 0.3556 0.3969 0.036 Uiso 1 1 calc R U
C8 C 0.9879(2) 0.29969(14) 0.43418(12) 0.0365(5) Uani 1 1 d . .
H8A H 1.0424 0.3451 0.4149 0.044 Uiso 1 1 calc R U
C9 C 1.0579(2) 0.24213(15) 0.48801(13) 0.0393(5) Uani 1 1 d . .
H9A H 1.1608 0.2459 0.5051 0.047 Uiso 1 1 calc R U
C10 C 0.9726(2) 0.17300(15) 0.52017(12) 0.0385(5) Uani 1 1 d . .
H10A H 1.0216 0.1253 0.5498 0.046 Uiso 1 1 calc R U
C11 C 0.8237(2) 0.17782(13) 0.50728(11) 0.0321(4) Uani 1 1 d . .
H11A H 0.7713 0.1341 0.5302 0.038 Uiso 1 1 calc R U
C12 C 0.5244(2) 0.32131(13) 0.30994(11) 0.0327(4) Uani 1 1 d . .
C13 C 0.50489(19) 0.32724(13) 0.38959(11) 0.0292(4) Uani 1 1 d . .
C14 C 0.4351(2) 0.37448(15) 0.24980(13) 0.0409(5) Uani 1 1 d . .
H14A H 0.4493 0.3696 0.1970 0.049 Uiso 1 1 calc R U
C15 C 0.3296(2) 0.43220(15) 0.26696(13) 0.0442(5) Uani 1 1 d . .
H15A H 0.2715 0.4650 0.2258 0.053 Uiso 1 1 calc R U
C16 C 0.3072(2) 0.44299(13) 0.34661(13) 0.0355(4) Uani 1 1 d . .
C17 C 0.3956(2) 0.39112(13) 0.40824(12) 0.0308(4) Uani 1 1 d . .
C18 C 0.3763(2) 0.40781(13) 0.48798(12) 0.0337(4) Uani 1 1 d . .
H18A H 0.4327 0.3751 0.5298 0.040 Uiso 1 1 calc R U
C19 C 0.2770(2) 0.47086(13) 0.50518(13) 0.0378(5) Uani 1 1 d . .
H19A H 0.2689 0.4814 0.5583 0.045 Uiso 1 1 calc R U
C20 C 0.1873(2) 0.51970(14) 0.44344(14) 0.0430(5) Uani 1 1 d . .
H20A H 0.1181 0.5613 0.4555 0.052 Uiso 1 1 calc R U
C21 C 0.2020(2) 0.50594(14) 0.36589(14) 0.0422(5) Uani 1 1 d . .
H21A H 0.1423 0.5383 0.3250 0.051 Uiso 1 1 calc R U
C22 C 0.50400(19) 0.20051(12) 0.51149(11) 0.0291(4) Uani 1 1 d . .
C23 C 0.4017(2) 0.13431(13) 0.47634(13) 0.0357(5) Uani 1 1 d . .
C24 C 0.3351(2) 0.07733(14) 0.52519(15) 0.0438(5) Uani 1 1 d . .
H24A H 0.2688 0.0332 0.5012 0.053 Uiso 1 1 calc R U
C25 C 0.3641(2) 0.08416(14) 0.60778(15) 0.0438(5) Uani 1 1 d . .
C26 C 0.4634(2) 0.14980(14) 0.64223(13) 0.0404(5) Uani 1 1 d . .
H26A H 0.4833 0.1560 0.6978 0.048 Uiso 1 1 calc R U
C27 C 0.5347(2) 0.20699(13) 0.59576(12) 0.0329(4) Uani 1 1 d . .
C28 C 0.6430(2) 0.27572(15) 0.63872(12) 0.0397(5) Uani 1 1 d . .
H28A H 0.6865 0.2532 0.6909 0.060 Uiso 1 1 calc R U
H28B H 0.5910 0.3311 0.6443 0.060 Uiso 1 1 calc R U
H28C H 0.7203 0.2866 0.6083 0.060 Uiso 1 1 calc R U
C29 C 0.3627(3) 0.12266(18) 0.38697(14) 0.0557(7) Uani 1 1 d . .
H29A H 0.3107 0.0665 0.3747 0.084 Uiso 1 1 calc R U
H29B H 0.4525 0.1223 0.3649 0.084 Uiso 1 1 calc R U
H29C H 0.2999 0.1717 0.3641 0.084 Uiso 1 1 calc R U
C30 C 0.2899(3) 0.02211(18) 0.65946(18) 0.0658(8) Uani 1 1 d . .
H30A H 0.2218 -0.0174 0.6257 0.099 Uiso 1 1 calc R U
H30B H 0.2361 0.0575 0.6921 0.099 Uiso 1 1 calc R U
H30C H 0.3646 -0.0132 0.6933 0.099 Uiso 1 1 calc R U

loop_
_atom_site_aniso_label
_atom_site_aniso_U_11
_atom_site_aniso_U_22
_atom_site_aniso_U_33
_atom_site_aniso_U_23
_atom_site_aniso_U_13
_atom_site_aniso_U_12
B1 0.0286(10) 0.0273(11) 0.0270(11) -0.0060(8) 0.0048(8) -0.0020(8)
N1 0.0277(7) 0.0304(8) 0.0262(8) 0.0009(7) 0.0073(6) -0.0002(6)
C1 0.0351(10) 0.0334(10) 0.0278(10) 0.0032(8) 0.0087(8) -0.0008(8)
C2 0.0418(11) 0.0462(12) 0.0281(10) -0.0015(9) 0.0058(8) -0.0001(9)
C3 0.0506(12) 0.0451(13) 0.0291(11) -0.0058(9) 0.0104(9) -0.0032(10)
C4 0.0462(12) 0.0407(12) 0.0364(11) -0.0036(9) 0.0194(9) 0.0005(9)
C5 0.0344(10) 0.0383(11) 0.0355(11) 0.0012(9) 0.0143(8) -0.0025(8)
C6 0.0325(9) 0.0322(10) 0.0287(10) 0.0032(8) 0.0101(7) -0.0046(8)
C7 0.0294(9) 0.0295(10) 0.0330(10) 0.0006(8) 0.0094(8) -0.0028(7)
C8 0.0289(9) 0.0412(12) 0.0411(12) -0.0061(9) 0.0107(8) -0.0077(8)
C9 0.0272(9) 0.0496(13) 0.0408(12) -0.0089(10) 0.0055(8) -0.0008(9)
C10 0.0328(10) 0.0460(12) 0.0364(11) 0.0020(9) 0.0061(8) 0.0085(9)
C11 0.0347(10) 0.0337(10) 0.0286(10) 0.0009(8) 0.0080(8) 0.0042(8)
C12 0.0331(10) 0.0343(10) 0.0302(10) 0.0016(8) 0.0047(8) -0.0007(8)
C13 0.0270(9) 0.0284(9) 0.0321(10) -0.0006(8) 0.0048(7) -0.0016(7)
C14 0.0469(12) 0.0443(13) 0.0308(11) 0.0045(9) 0.0053(9) 0.0041(10)
C15 0.0482(12) 0.0408(12) 0.0406(12) 0.0083(10) 0.0008(10) 0.0094(10)
C16 0.0342(10) 0.0286(10) 0.0428(12) 0.0021(9) 0.0047(9) 0.0006(8)
C17 0.0278(9) 0.0267(9) 0.0375(11) 0.0005(8) 0.0053(8) -0.0032(7)
C18 0.0347(10) 0.0286(10) 0.0388(11) 0.0006(8) 0.0096(8) -0.0007(8)
C19 0.0406(11) 0.0307(10) 0.0453(12) -0.0024(9) 0.0160(9) -0.0017(9)
C20 0.0404(11) 0.0287(11) 0.0621(15) -0.0010(10) 0.0149(10) 0.0036(9)
C21 0.0378(11) 0.0328(11) 0.0545(14) 0.0052(10) 0.0047(10) 0.0066(9)
C22 0.0268(8) 0.0265(9) 0.0354(10) 0.0011(8) 0.0094(7) 0.0031(7)
C23 0.0327(10) 0.0296(10) 0.0470(12) -0.0027(9) 0.0129(9) -0.0007(8)
C24 0.0393(11) 0.0285(11) 0.0673(16) -0.0028(10) 0.0196(11) -0.0033(9)
C25 0.0422(11) 0.0326(11) 0.0628(15) 0.0119(10) 0.0259(11) 0.0056(9)
C26 0.0447(11) 0.0398(12) 0.0410(12) 0.0076(9) 0.0193(9) 0.0090(9)
C27 0.0328(10) 0.0324(10) 0.0357(11) 0.0044(8) 0.0120(8) 0.0055(8)
C28 0.0386(11) 0.0481(13) 0.0326(11) -0.0031(9) 0.0069(9) -0.0010(9)
C29 0.0595(15) 0.0545(15) 0.0534(15) -0.0174(12) 0.0112(12) -0.0201(12)
C30 0.0675(16) 0.0490(15) 0.092(2) 0.0234(14) 0.0431(15) -0.0005(13)

loop_
_atom_type_symbol
_atom_type_description
_atom_type_scat_dispersion_real
_atom_type_scat_dispersion_imag
_atom_type_scat_source
C C 0.0033 0.0016 'International Tables Vol C Tables 4.2.6.8 and 6.1.1.4'
H H 0.0000 0.0000 'International Tables Vol C Tables 4.2.6.8 and 6.1.1.4'
N N 0.0061 0.0033 'International Tables Vol C Tables 4.2.6.8 and 6.1.1.4'
B B 0.0013 0.0007 'International Tables Vol C Tables 4.2.6.8 and 6.1.1.4'

loop_
_geom_angle_atom_site_label_1
_geom_angle_atom_site_label_2
_geom_angle_atom_site_label_3
_geom_angle
N1 B1 C22 118.10(17)
N1 B1 C13 117.98(16)
C22 B1 C13 123.69(16)
C11 N1 B1 123.34(16)
C11 N1 C7 115.98(14)
B1 N1 C7 119.73(15)
C2 C1 C6 118.18(18)
C2 C1 C12 119.55(17)
C6 C1 C12 122.25(17)
C3 C2 C1 121.5(2)
C3 C2 H2A 119.3
C1 C2 H2A 119.3
C2 C3 C4 120.1(2)
C2 C3 H3A 120.0
C4 C3 H3A 120.0
C3 C4 C5 119.70(19)
C3 C4 H4A 120.1
C5 C4 H4A 120.1
C4 C5 C6 120.74(19)
C4 C5 H5A 119.6
C6 C5 H5A 119.6
C5 C6 C1 119.80(18)
C5 C6 C7 122.19(17)
C1 C6 C7 117.87(16)
N1 C7 C8 112.21(15)
N1 C7 C6 106.23(14)
C8 C7 C6 115.20(15)
N1 C7 H7A 107.6
C8 C7 H7A 107.6
C6 C7 H7A 107.6
C9 C8 C7 121.83(18)
C9 C8 H8A 119.1
C7 C8 H8A 119.1
C8 C9 C10 119.28(18)
C8 C9 H9A 120.4
C10 C9 H9A 120.4
C11 C10 C9 119.99(19)
C11 C10 H10A 120.0
C9 C10 H10A 120.0
C10 C11 N1 122.78(18)
C10 C11 H11A 118.6
N1 C11 H11A 118.6
C13 C12 C14 120.08(18)
C13 C12 C1 123.82(17)
C14 C12 C1 116.04(17)
C12 C13 C17 117.84(17)
C12 C13 B1 121.11(16)
C17 C13 B1 120.77(16)
C15 C14 C12 122.0(2)
C15 C14 H14A 119.0
C12 C14 H14A 119.0
C14 C15 C16 120.6(2)
C14 C15 H15A 119.7
C16 C15 H15A 119.7
C15 C16 C21 121.24(19)
C15 C16 C17 118.66(18)
C21 C16 C17 120.08(19)
C18 C17 C16 117.00(17)
C18 C17 C13 122.22(17)
C16 C17 C13 120.73(18)
C19 C18 C17 121.72(19)
C19 C18 H18A 119.1
C17 C18 H18A 119.1
C18 C19 C20 120.6(2)
C18 C19 H19A 119.7
C20 C19 H19A 119.7
C21 C20 C19 119.67(19)
C21 C20 H20A 120.2
C19 C20 H20A 120.2
C20 C21 C16 120.8(2)
C20 C21 H21A 119.6
C16 C21 H21A 119.6
C23 C22 C27 118.00(17)
C23 C22 B1 119.15(17)
C27 C22 B1 122.72(17)
C24 C23 C22 119.7(2)
C24 C23 C29 118.77(19)
C22 C23 C29 121.49(18)
C25 C24 C23 122.3(2)
C25 C24 H24A 118.8
C23 C24 H24A 118.8
C24 C25 C26 117.89(19)
C24 C25 C30 121.4(2)
C26 C25 C30 120.7(2)
C25 C26 C27 121.7(2)
C25 C26 H26A 119.2
C27 C26 H26A 119.2
C26 C27 C22 120.36(19)
C26 C27 C28 117.90(18)
C22 C27 C28 121.74(17)
C27 C28 H28A 109.5
C27 C28 H28B 109.5
H28A C28 H28B 109.5
C27 C28 H28C 109.5
H28A C28 H28C 109.5
H28B C28 H28C 109.5
C23 C29 H29A 109.5
C23 C29 H29B 109.5
H29A C29 H29B 109.5
C23 C29 H29C 109.5
H29A C29 H29C 109.5
H29B C29 H29C 109.5
C25 C30 H30A 109.5
C25 C30 H30B 109.5
H30A C30 H30B 109.5
C25 C30 H30C 109.5
H30A C30 H30C 109.5
H30B C30 H30C 109.5

loop_
_geom_bond_atom_site_label_1
_geom_bond_atom_site_label_2
_geom_bond_distance
B1 N1 1.420(2)
B1 C22 1.581(3)
B1 C13 1.584(3)
N1 C11 1.402(2)
N1 C7 1.496(2)
C1 C2 1.397(3)
C1 C6 1.405(3)
C1 C12 1.494(3)
C2 C3 1.378(3)
C2 H2A 0.9300
C3 C4 1.380(3)
C3 H3A 0.9300
C4 C5 1.385(3)
C4 H4A 0.9300
C5 C6 1.393(3)
C5 H5A 0.9300
C6 C7 1.511(3)
C7 C8 1.500(3)
C7 H7A 0.9800
C8 C9 1.323(3)
C8 H8A 0.9300
C9 C10 1.451(3)
C9 H9A 0.9300
C10 C11 1.336(3)
C10 H10A 0.9300
C11 H11A 0.9300
C12 C13 1.396(3)
C12 C14 1.418(3)
C13 C17 1.449(3)
C14 C15 1.357(3)
C14 H14A 0.9300
C15 C16 1.411(3)
C15 H15A 0.9300
C16 C21 1.417(3)
C16 C17 1.420(3)
C17 C18 1.416(3)
C18 C19 1.368(3)
C18 H18A 0.9300
C19 C20 1.403(3)
C19 H19A 0.9300
C20 C21 1.361(3)
C20 H20A 0.9300
C21 H21A 0.9300
C22 C23 1.406(3)
C22 C27 1.407(3)
C23 C24 1.397(3)
C23 C29 1.500(3)
C24 C25 1.379(3)
C24 H24A 0.9300
C25 C26 1.381(3)
C25 C30 1.512(3)
C26 C27 1.396(3)
C26 H26A 0.9300
C27 C28 1.507(3)
C28 H28A 0.9600
C28 H28B 0.9600
C28 H28C 0.9600
C29 H29A 0.9600
C29 H29B 0.9600
C29 H29C 0.9600
C30 H30A 0.9600
C30 H30B 0.9600
C30 H30C 0.9600

loop_
_geom_torsion_atom_site_label_1
_geom_torsion_atom_site_label_2
_geom_torsion_atom_site_label_3
_geom_torsion_atom_site_label_4
_geom_torsion
C22 B1 N1 C11 5.4(3)
C13 B1 N1 C11 -169.34(16)
C22 B1 N1 C7 173.81(16)
C13 B1 N1 C7 -0.9(2)
C6 C1 C2 C3 0.8(3)
C12 C1 C2 C3 178.92(19)
C1 C2 C3 C4 -0.4(3)
C2 C3 C4 C5 -0.1(3)
C3 C4 C5 C6 0.2(3)
C4 C5 C6 C1 0.2(3)
C4 C5 C6 C7 175.90(18)
C2 C1 C6 C5 -0.7(3)
C12 C1 C6 C5 -178.74(17)
C2 C1 C6 C7 -176.55(17)
C12 C1 C6 C7 5.4(3)
C11 N1 C7 C8 -31.9(2)
B1 N1 C7 C8 158.91(17)
C11 N1 C7 C6 94.85(18)
B1 N1 C7 C6 -74.4(2)
C5 C6 C7 N1 -104.84(19)
C1 C6 C7 N1 70.9(2)
C5 C6 C7 C8 20.1(3)
C1 C6 C7 C8 -164.16(17)
N1 C7 C8 C9 23.6(3)
C6 C7 C8 C9 -98.1(2)
C7 C8 C9 C10 -2.0(3)
C8 C9 C10 C11 -12.4(3)
C9 C10 C11 N1 2.4(3)
B1 N1 C11 C10 -170.64(19)
C7 N1 C11 C10 20.6(3)
C2 C1 C12 C13 137.0(2)
C6 C1 C12 C13 -44.9(3)
C2 C1 C12 C14 -40.2(3)
C6 C1 C12 C14 137.8(2)
C14 C12 C13 C17 -2.1(3)
C1 C12 C13 C17 -179.30(17)
C14 C12 C13 B1 171.85(18)
C1 C12 C13 B1 -5.3(3)
N1 B1 C13 C12 48.7(2)
C22 B1 C13 C12 -125.8(2)
N1 B1 C13 C17 -137.52(18)
C22 B1 C13 C17 48.0(3)
C13 C12 C14 C15 0.1(3)
C1 C12 C14 C15 177.5(2)
C12 C14 C15 C16 1.5(3)
C14 C15 C16 C21 177.2(2)
C14 C15 C16 C17 -1.0(3)
C15 C16 C17 C18 176.25(18)
C21 C16 C17 C18 -2.0(3)
C15 C16 C17 C13 -1.0(3)
C21 C16 C17 C13 -179.27(18)
C12 C13 C17 C18 -174.54(17)
B1 C13 C17 C18 11.5(3)
C12 C13 C17 C16 2.6(3)
B1 C13 C17 C16 -171.43(17)
C16 C17 C18 C19 0.1(3)
C13 C17 C18 C19 177.35(18)
C17 C18 C19 C20 1.8(3)
C18 C19 C20 C21 -1.7(3)
C19 C20 C21 C16 -0.2(3)
C15 C16 C21 C20 -176.1(2)
C17 C16 C21 C20 2.1(3)
N1 B1 C22 C23 -110.7(2)
C13 B1 C22 C23 63.7(2)
N1 B1 C22 C27 65.0(2)
C13 B1 C22 C27 -120.5(2)
C27 C22 C23 C24 -0.4(3)
B1 C22 C23 C24 175.56(17)
C27 C22 C23 C29 -179.90(19)
B1 C22 C23 C29 -3.9(3)
C22 C23 C24 C25 1.0(3)
C29 C23 C24 C25 -179.5(2)
C23 C24 C25 C26 -0.4(3)
C23 C24 C25 C30 179.6(2)
C24 C25 C26 C27 -0.9(3)
C30 C25 C26 C27 179.1(2)
C25 C26 C27 C22 1.6(3)
C25 C26 C27 C28 -179.17(18)
C23 C22 C27 C26 -0.9(3)
B1 C22 C27 C26 -176.65(17)
C23 C22 C27 C28 179.90(17)
B1 C22 C27 C28 4.1(3)
